data_7245949
loop_
_publ_author_name
'Wang, Xue-Zhi'
'Zhou, Chuang-Wei'
'Wang, Bei'
'Lai, Ya-Liang'
'Lian, Zhao-Xia'
'Liu, Yi-Tong'
'Li, Yan Yan'
'Zhou, Xiao-Ping'

_publ_section_title
;
 Chiral two-dimensional metal--organic frameworks based on Zn(salen)
 ligands: subcomponent self-assembly and circularly polarised luminescence
;
_journal_issue 3
_journal_name_full CrystEngComm
_journal_page_first 484
_journal_page_last 489
_journal_paper_doi 10.1039/D2CE01530G
_journal_volume 25
_journal_year 2023
_chemical_absolute_configuration rmad
_chemical_formula_moiety 'C30 H28 N4 O3 Zn1.5'
_chemical_formula_sum 'C30 H28 N4 O3 Zn1.5'
_chemical_formula_weight 590.62
_space_group_crystal_system orthorhombic
_space_group_IT_number 23
_space_group_name_Hall 'I 2 2'
_space_group_name_H-M_alt 'I 2 2 2'
_atom_sites_solution_hydrogens mixed
_atom_sites_solution_primary dual
_audit_creation_date 2022-11-04
_audit_creation_method
;
Olex2 1.2
(compiled 2018.05.29 svn.r3508 for OlexSys, GUI svn.r5506)
;
_audit_update_record
;
2022-11-30 deposited with the CCDC.	2022-12-05 downloaded from the CCDC.
;
_cell_angle_alpha 90
_cell_angle_beta 90
_cell_angle_gamma 90
_cell_formula_units_Z 8
_cell_length_a 29.9967(4)
_cell_length_b 17.1308(2)
_cell_length_c 14.7811(2)
_cell_measurement_reflns_used 10484
_cell_measurement_temperature 100.00(14)
_cell_measurement_theta_max 76.9440
_cell_measurement_theta_min 2.9240
_cell_volume 7595.53(17)
_computing_molecular_graphics 'Olex2 (Dolomanov et al., 2009)'
_computing_publication_material 'Olex2 (Dolomanov et al., 2009)'
_computing_structure_refinement 'ShelXL (Sheldrick, 2015)'
_computing_structure_solution 'ShelXT (Sheldrick, 2015)'
_diffrn_ambient_environment N~2~
_diffrn_ambient_temperature 100.00(14)
_diffrn_measured_fraction_theta_full 0.998
_diffrn_measured_fraction_theta_max 0.976
_diffrn_measurement_device 'four-circle diffractometer'
_diffrn_measurement_device_type 'XtaLAB AFC12 (RINC): Kappa single'
_diffrn_radiation_type CuK\a
_diffrn_radiation_wavelength 1.54184
_diffrn_reflns_av_R_equivalents 0.0386
_diffrn_reflns_av_unetI/netI 0.0404
_diffrn_reflns_Laue_measured_fraction_full 0.998
_diffrn_reflns_Laue_measured_fraction_max 0.976
_diffrn_reflns_limit_h_max 37
_diffrn_reflns_limit_h_min -31
_diffrn_reflns_limit_k_max 19
_diffrn_reflns_limit_k_min -21
_diffrn_reflns_limit_l_max 18
_diffrn_reflns_limit_l_min -18
_diffrn_reflns_number 18600
_diffrn_reflns_point_group_measured_fraction_full 0.994
_diffrn_reflns_point_group_measured_fraction_max 0.952
_diffrn_reflns_theta_full 67.684
_diffrn_reflns_theta_max 76.507
_diffrn_reflns_theta_min 3.333
_exptl_absorpt_coefficient_mu 1.449
_exptl_absorpt_correction_T_max 1.00000
_exptl_absorpt_correction_T_min 0.57423
_exptl_absorpt_correction_type multi-scan
_exptl_absorpt_process_details
;
CrysAlisPro 1.171.39.33c (Rigaku Oxford Diffraction, 2017)
Empirical absorption correction using spherical harmonics,
 implemented in SCALE3 ABSPACK scaling algorithm.
;
_exptl_crystal_colour 'clear light yellow'
_exptl_crystal_colour_lustre clear
_exptl_crystal_colour_modifier light
_exptl_crystal_colour_primary yellow
_exptl_crystal_density_diffrn 1.033
_exptl_crystal_description plate
_exptl_crystal_F_000 2440
_exptl_crystal_size_max 0.2
_exptl_crystal_size_mid 0.2
_exptl_crystal_size_min 0.2
_refine_diff_density_max 0.785
_refine_diff_density_min -0.490
_refine_diff_density_rms 0.071
_refine_ls_abs_structure_details
;
 Flack x determined using 2619 quotients [(I+)-(I-)]/[(I+)+(I-)]
 (Parsons, Flack and Wagner, Acta Cryst. B69 (2013) 249-259).
;
_refine_ls_abs_structure_Flack 0.044(14)
_refine_ls_extinction_method none
_refine_ls_goodness_of_fit_ref 1.088
_refine_ls_hydrogen_treatment constr
_refine_ls_matrix_type full
_refine_ls_number_parameters 337
_refine_ls_number_reflns 7626
_refine_ls_number_restraints 6
_refine_ls_restrained_S_all 1.089
_refine_ls_R_factor_all 0.0571
_refine_ls_R_factor_gt 0.0518
_refine_ls_shift/su_max 0.000
_refine_ls_shift/su_mean 0.000
_refine_ls_structure_factor_coef Fsqd
_refine_ls_weighting_details 'w=1/[\s^2^(Fo^2^)+(0.1031P)^2^] where P=(Fo^2^+2Fc^2^)/3'
_refine_ls_weighting_scheme calc
_refine_ls_wR_factor_gt 0.1471
_refine_ls_wR_factor_ref 0.1504
_reflns_Friedel_coverage 0.782
_reflns_Friedel_fraction_full 0.989
_reflns_Friedel_fraction_max 0.922
_reflns_number_gt 6610
_reflns_number_total 7626
_reflns_threshold_expression 'I > 2\s(I)'
_cod_data_source_file d2ce01530g2.cif
_cod_data_source_block R-1
_cod_depositor_comments 'Adding full bibliography for 7245949--7245950.cif.'
_cod_original_formula_sum 'C30 H28 N4 O3 Zn1.50'
_cod_database_code 7245949
_shelx_shelxl_version_number 2019/2
_shelx_space_group_comment
;
The symmetry employed for this shelxl refinement is uniquely defined
by the following loop, which should always be used as a source of
symmetry information in preference to the above space-group names.
They are only intended as comments.
;
_shelx_estimated_absorpt_t_max 0.760
_shelx_estimated_absorpt_t_min 0.760
_olex2_refinement_description
;
1. Fixed Uiso
 At 1.2 times of:
  All C(H) groups, All C(H,H) groups
 At 1.5 times of:
  All O(H,H) groups
2. Uiso/Uaniso restraints and constraints
C30 \\sim C29 \\sim C28: within 2A with sigma of 0.01 and sigma for terminal
atoms of 0.02
3.a Rotating group:
 O3(H3a,H3b)
3.b Ternary CH refined with riding coordinates:
 C13(H13), C18(H18)
3.c Secondary CH2 refined with riding coordinates:
 C14(H14a,H14b), C17(H17a,H17b), C15(H15a,H15b), C16(H16a,H16b)
3.d Aromatic/amide H refined with riding coordinates:
 C11(H11), C8(H8), C19(H19), C12(H12), C7(H7), C5(H5), C21(H21), C1(H1),
 C24(H24), C2(H2), C4(H4), C22(H22), C29(H29), C28(H28), C27(H27), C30(H30)
3.e Fitted hexagon refined as free rotating group:
 C29(N4,C28,C27,C26,C30)
;
_olex2_submission_special_instructions 'No special instructions were received'

loop_
_space_group_symop_operation_xyz
'x, y, z'
'-x, -y, z'
'-x, y, -z'
'x, -y, -z'
'x+1/2, y+1/2, z+1/2'
'-x+1/2, -y+1/2, z+1/2'
'-x+1/2, y+1/2, -z+1/2'
'x+1/2, -y+1/2, -z+1/2'

loop_
_atom_site_label
_atom_site_type_symbol
_atom_site_fract_x
_atom_site_fract_y
_atom_site_fract_z
_atom_site_U_iso_or_equiv
_atom_site_adp_type
_atom_site_occupancy
_atom_site_site_symmetry_order
_atom_site_calc_flag
_atom_site_refinement_flags_posn
_atom_site_refinement_flags_adp
_atom_site_refinement_flags_occupancy
_atom_site_disorder_assembly
_atom_site_disorder_group
Zn2 Zn 0.72447(3) 0.500000 0.500000 0.0407(2) Uani 1 2 d S T P . .
Zn1 Zn 0.78924(2) 0.51228(4) 0.33035(4) 0.04253(18) Uani 1 1 d . . . . .
O1 O 0.77434(12) 0.5720(2) 0.4432(2) 0.0447(8) Uani 1 1 d . . . . .
O3 O 0.67495(14) 0.4226(3) 0.5370(3) 0.0571(10) Uani 1 1 d . . . . .
H3A H 0.645058 0.433597 0.554500 0.086 Uiso 1 1 d GR . . . .
H3B H 0.676450 0.367131 0.541157 0.086 Uiso 1 1 d GR . . . .
O2 O 0.73453(12) 0.4511(2) 0.3663(2) 0.0438(8) Uani 1 1 d . . . . .
N1 N 0.73878(15) 0.9127(3) 0.7378(3) 0.0458(9) Uani 1 1 d . . . . .
N3 N 0.81350(16) 0.4181(3) 0.2595(3) 0.0502(10) Uani 1 1 d . . . . .
N2 N 0.85633(15) 0.5243(3) 0.3592(3) 0.0496(10) Uani 1 1 d . . . . .
C10 C 0.79932(17) 0.6275(3) 0.4778(3) 0.0413(11) Uani 1 1 d . . . . .
C25 C 0.71642(19) 0.3987(3) 0.3125(3) 0.0441(11) Uani 1 1 d . . . . .
C11 C 0.77962(17) 0.6884(3) 0.5280(3) 0.0415(10) Uani 1 1 d . . . . .
H11 H 0.748110 0.689211 0.534288 0.050 Uiso 1 1 calc R . . . .
C6 C 0.80431(18) 0.7469(3) 0.5683(3) 0.0438(11) Uani 1 1 d . . . . .
C8 C 0.87125(17) 0.6905(3) 0.5079(4) 0.0487(11) Uani 1 1 d . . . . .
H8 H 0.902705 0.691930 0.500619 0.058 Uiso 1 1 calc R . . . .
C19 C 0.7893(2) 0.3610(3) 0.2331(4) 0.0524(12) Uani 1 1 d . . . . .
H19 H 0.803465 0.321025 0.199229 0.063 Uiso 1 1 calc R . . . .
C3 C 0.78164(17) 0.8065(3) 0.6249(3) 0.0421(10) Uani 1 1 d . . . . .
C9 C 0.84654(18) 0.6292(3) 0.4663(4) 0.0450(11) Uani 1 1 d . . . . .
C12 C 0.87214(18) 0.5727(3) 0.4175(3) 0.0457(11) Uani 1 1 d . . . . .
H12 H 0.903265 0.570714 0.429191 0.055 Uiso 1 1 calc R . . . .
C7 C 0.85092(19) 0.7472(3) 0.5580(4) 0.0495(12) Uani 1 1 d . . . . .
H7 H 0.868247 0.786959 0.585811 0.059 Uiso 1 1 calc R . . . .
C13 C 0.88411(18) 0.4619(3) 0.3195(4) 0.0492(11) Uani 1 1 d . . . . .
H13 H 0.885930 0.418923 0.365185 0.059 Uiso 1 1 calc R . . . .
C5 C 0.71828(19) 0.8824(3) 0.6650(4) 0.0490(11) Uani 1 1 d . . . . .
H5 H 0.688577 0.898264 0.652431 0.059 Uiso 1 1 calc R . . . .
C20 C 0.7424(2) 0.3522(3) 0.2503(4) 0.0498(12) Uani 1 1 d . . . . .
C21 C 0.7205(2) 0.2963(3) 0.1973(4) 0.0587(15) Uani 1 1 d . . . . .
H21 H 0.737481 0.264960 0.157015 0.070 Uiso 1 1 calc R . . . .
C18 C 0.86030(19) 0.4287(4) 0.2359(4) 0.0544(13) Uani 1 1 d . . . . .
H18 H 0.861907 0.468845 0.186896 0.065 Uiso 1 1 calc R . . . .
C1 C 0.78051(19) 0.8914(3) 0.7541(4) 0.0482(12) Uani 1 1 d . . . . .
H1 H 0.795323 0.912499 0.805386 0.058 Uiso 1 1 calc R . . . .
C24 C 0.6704(2) 0.3853(3) 0.3147(4) 0.0519(12) Uani 1 1 d . . . . .
H24 H 0.652789 0.414930 0.355728 0.062 Uiso 1 1 calc R . . . .
C2 C 0.80327(19) 0.8395(3) 0.6991(4) 0.0503(12) Uani 1 1 d . . . . .
H2 H 0.833414 0.826515 0.711850 0.060 Uiso 1 1 calc R . . . .
C4 C 0.7380(2) 0.8299(3) 0.6083(4) 0.0505(12) Uani 1 1 d . . . . .
H4 H 0.722076 0.809477 0.557974 0.061 Uiso 1 1 calc R . . . .
C14 C 0.93201(19) 0.4849(5) 0.2954(5) 0.0712(18) Uani 1 1 d . . . . .
H14A H 0.931615 0.527317 0.249825 0.085 Uiso 1 1 calc R . . . .
H14B H 0.947466 0.504531 0.350007 0.085 Uiso 1 1 calc R . . . .
C23 C 0.6491(2) 0.3310(4) 0.2599(5) 0.0606(15) Uani 1 1 d . . . . .
C22 C 0.6750(2) 0.2855(4) 0.2018(5) 0.0623(16) Uani 1 1 d . . . . .
H22 H 0.661261 0.246799 0.165129 0.075 Uiso 1 1 calc R . . . .
C17 C 0.8850(3) 0.3558(5) 0.2026(5) 0.0714(18) Uani 1 1 d . . . . .
H17A H 0.885115 0.315413 0.250542 0.086 Uiso 1 1 calc R . . . .
H17B H 0.869792 0.334049 0.148783 0.086 Uiso 1 1 calc R . . . .
C15 C 0.9565(2) 0.4159(5) 0.2583(6) 0.076(2) Uani 1 1 d . . . . .
H15A H 0.960642 0.376945 0.307033 0.092 Uiso 1 1 calc R . . . .
H15B H 0.986446 0.432755 0.237773 0.092 Uiso 1 1 calc R . . . .
C16 C 0.9319(3) 0.3776(5) 0.1789(6) 0.080(2) Uani 1 1 d . . . . .
H16A H 0.931437 0.414133 0.127051 0.095 Uiso 1 1 calc R . . . .
H16B H 0.948249 0.330158 0.160007 0.095 Uiso 1 1 calc R . . . .
C29 C 0.52639(18) 0.3785(5) 0.2838(8) 0.165(6) Uani 1 1 d . U . . .
H29 H 0.508057 0.420489 0.303316 0.198 Uiso 1 1 calc R . . . .
N4 N 0.50707(15) 0.3100(5) 0.2522(7) 0.147(4) Uani 1 1 d G . . . .
C28 C 0.5339(2) 0.2486(5) 0.2237(8) 0.201(10) Uani 1 1 d G U . . .
H28 H 0.520696 0.201723 0.202102 0.241 Uiso 1 1 calc R . . . .
C27 C 0.5800(2) 0.2557(4) 0.2268(7) 0.146(6) Uani 1 1 d G . . . .
H27 H 0.598362 0.213680 0.207331 0.176 Uiso 1 1 calc R . . . .
C26 C 0.59935(14) 0.3242(4) 0.2584(5) 0.083(2) Uani 1 1 d G . . . .
C30 C 0.57252(18) 0.3856(4) 0.2869(8) 0.146(5) Uani 1 1 d G U . . .
H30 H 0.585724 0.432446 0.308546 0.176 Uiso 1 1 calc R . . . .

loop_
_atom_site_aniso_label
_atom_site_aniso_U_11
_atom_site_aniso_U_22
_atom_site_aniso_U_33
_atom_site_aniso_U_23
_atom_site_aniso_U_13
_atom_site_aniso_U_12
Zn2 0.0417(4) 0.0384(5) 0.0419(4) -0.0010(4) 0.000 0.000
Zn1 0.0468(3) 0.0374(3) 0.0434(3) -0.0013(3) 0.0019(2) 0.0006(3)
O1 0.0465(19) 0.043(2) 0.0448(18) -0.0050(14) 0.0059(14) -0.0112(15)
O3 0.055(2) 0.054(2) 0.062(2) 0.0059(19) 0.0030(18) -0.0127(18)
O2 0.0504(19) 0.0402(19) 0.0408(16) -0.0057(14) 0.0038(14) -0.0021(15)
N1 0.054(2) 0.039(2) 0.045(2) 0.0015(17) -0.0018(18) -0.0018(18)
N3 0.055(3) 0.048(3) 0.048(2) -0.008(2) 0.0045(19) 0.001(2)
N2 0.049(2) 0.048(3) 0.052(2) -0.0029(19) -0.0015(18) 0.0037(19)
C10 0.047(3) 0.038(3) 0.039(2) 0.0006(18) -0.0003(17) -0.0038(19)
C25 0.058(3) 0.033(2) 0.041(2) -0.0003(18) -0.001(2) -0.007(2)
C11 0.042(2) 0.039(3) 0.043(2) -0.0015(19) -0.0009(18) -0.0031(19)
C6 0.055(3) 0.033(2) 0.044(3) 0.0055(19) 0.000(2) 0.000(2)
C8 0.041(2) 0.050(3) 0.056(3) 0.004(2) -0.006(2) -0.003(2)
C19 0.068(3) 0.035(3) 0.054(3) -0.001(2) 0.000(3) 0.004(2)
C3 0.048(3) 0.036(2) 0.042(2) -0.0014(19) -0.004(2) -0.001(2)
C9 0.051(3) 0.035(3) 0.048(2) -0.002(2) 0.004(2) 0.003(2)
C12 0.042(3) 0.047(3) 0.048(3) 0.000(2) 0.000(2) -0.003(2)
C7 0.054(3) 0.044(3) 0.051(3) -0.007(2) -0.007(2) -0.004(2)
C13 0.049(3) 0.050(3) 0.048(3) -0.002(2) 0.003(2) 0.006(2)
C5 0.053(3) 0.052(3) 0.043(2) -0.010(2) -0.009(2) 0.001(2)
C20 0.064(3) 0.039(3) 0.046(3) -0.003(2) 0.000(2) 0.007(2)
C21 0.082(4) 0.042(3) 0.052(3) -0.012(2) -0.013(3) 0.002(3)
C18 0.054(3) 0.055(3) 0.053(3) -0.006(3) 0.009(2) 0.006(3)
C1 0.054(3) 0.041(3) 0.049(3) -0.007(2) -0.008(2) 0.001(2)
C24 0.058(3) 0.048(3) 0.050(3) -0.002(2) 0.003(2) -0.006(2)
C2 0.048(3) 0.049(3) 0.054(3) -0.005(2) -0.007(2) 0.002(2)
C4 0.056(3) 0.045(3) 0.050(3) -0.001(2) -0.010(2) 0.000(2)
C14 0.048(3) 0.088(5) 0.078(4) -0.020(4) 0.009(3) 0.003(3)
C23 0.067(4) 0.048(3) 0.067(4) -0.007(3) -0.006(3) -0.009(3)
C22 0.074(4) 0.045(3) 0.068(4) -0.007(3) -0.012(3) -0.005(3)
C17 0.073(4) 0.077(5) 0.065(4) -0.021(3) 0.009(3) 0.011(4)
C15 0.054(3) 0.090(5) 0.086(5) -0.019(4) 0.010(3) 0.010(3)
C16 0.072(4) 0.086(5) 0.081(5) -0.023(4) 0.020(4) 0.011(4)
C29 0.069(5) 0.164(10) 0.262(15) -0.051(10) -0.034(8) -0.021(6)
N4 0.085(6) 0.141(9) 0.215(12) -0.026(9) -0.047(7) -0.033(6)
C28 0.101(9) 0.169(15) 0.33(3) -0.118(16) 0.026(13) -0.058(10)
C27 0.111(8) 0.164(11) 0.163(11) -0.070(10) 0.021(8) -0.090(8)
C26 0.072(4) 0.072(5) 0.105(6) -0.015(4) -0.010(4) -0.019(4)
C30 0.058(5) 0.140(9) 0.242(14) -0.052(9) -0.038(7) -0.014(6)

loop_
_atom_type_symbol
_atom_type_description
_atom_type_scat_dispersion_real
_atom_type_scat_dispersion_imag
_atom_type_scat_source
C C 0.0181 0.0091 'International Tables Vol C Tables 4.2.6.8 and 6.1.1.4'
H H 0.0000 0.0000 'International Tables Vol C Tables 4.2.6.8 and 6.1.1.4'
N N 0.0311 0.0180 'International Tables Vol C Tables 4.2.6.8 and 6.1.1.4'
O O 0.0492 0.0322 'International Tables Vol C Tables 4.2.6.8 and 6.1.1.4'
Zn Zn -1.5491 0.6778 'International Tables Vol C Tables 4.2.6.8 and 6.1.1.4'

loop_
_geom_angle_atom_site_label_1
_geom_angle_atom_site_label_2
_geom_angle_atom_site_label_3
_geom_angle
_geom_angle_site_symmetry_1
_geom_angle_site_symmetry_3
_geom_angle_publ_flag
O1 Zn2 O1 89.8(2) 4_566 . ?
O1 Zn2 O2 76.40(13) 4_566 4_566 ?
O1 Zn2 O2 76.40(13) . . ?
O1 Zn2 O2 92.17(13) . 4_566 ?
O1 Zn2 O2 92.17(13) 4_566 . ?
O3 Zn2 O1 91.67(16) 4_566 . ?
O3 Zn2 O1 171.69(15) . . ?
O3 Zn2 O1 171.69(15) 4_566 4_566 ?
O3 Zn2 O1 91.67(16) . 4_566 ?
O3 Zn2 O3 88.0(3) . 4_566 ?
O3 Zn2 O2 96.13(15) . 4_566 ?
O3 Zn2 O2 95.37(15) . . ?
O3 Zn2 O2 95.36(15) 4_566 4_566 ?
O3 Zn2 O2 96.13(15) 4_566 . ?
O2 Zn2 O2 164.0(2) 4_566 . ?
O1 Zn1 O2 82.24(14) . . ?
O1 Zn1 N1 98.27(17) . 6_664 ?
O1 Zn1 N3 154.39(18) . . ?
O1 Zn1 N2 89.70(17) . . ?
O2 Zn1 N1 99.62(16) . 6_664 ?
O2 Zn1 N3 90.80(16) . . ?
O2 Zn1 N2 142.10(17) . . ?
N1 Zn1 N3 107.20(19) 6_664 . ?
N1 Zn1 N2 118.21(18) 6_664 . ?
N3 Zn1 N2 80.72(18) . . ?
Zn1 O1 Zn2 100.98(15) . . ?
C10 O1 Zn2 132.2(3) . . ?
C10 O1 Zn1 124.4(3) . . ?
Zn1 O2 Zn2 98.76(14) . . ?
C25 O2 Zn2 139.2(3) . . ?
C25 O2 Zn1 122.1(3) . . ?
C5 N1 Zn1 126.0(4) . 6_665 ?
C1 N1 Zn1 115.9(4) . 6_665 ?
C1 N1 C5 118.1(5) . . ?
C19 N3 Zn1 123.6(4) . . ?
C19 N3 C18 124.8(5) . . ?
C18 N3 Zn1 111.4(4) . . ?
C12 N2 Zn1 124.1(4) . . ?
C12 N2 C13 121.6(5) . . ?
C13 N2 Zn1 113.3(3) . . ?
O1 C10 C11 120.1(4) . . ?
O1 C10 C9 122.2(5) . . ?
C11 C10 C9 117.7(5) . . ?
O2 C25 C20 122.5(5) . . ?
O2 C25 C24 120.3(5) . . ?
C24 C25 C20 117.2(5) . . ?
C6 C11 C10 122.6(5) . . ?
C11 C6 C3 119.8(5) . . ?
C11 C6 C7 119.3(5) . . ?
C7 C6 C3 120.9(5) . . ?
C7 C8 C9 121.8(5) . . ?
N3 C19 C20 125.7(5) . . ?
C2 C3 C6 120.6(5) . . ?
C4 C3 C6 122.0(5) . . ?
C4 C3 C2 117.4(5) . . ?
C10 C9 C12 125.5(5) . . ?
C8 C9 C10 118.6(5) . . ?
C8 C9 C12 115.9(5) . . ?
N2 C12 C9 125.1(5) . . ?
C8 C7 C6 120.0(5) . . ?
N2 C13 C18 109.0(4) . . ?
N2 C13 C14 115.8(5) . . ?
C14 C13 C18 110.1(5) . . ?
N1 C5 C4 123.3(5) . . ?
C19 C20 C25 125.6(5) . . ?
C21 C20 C25 118.7(6) . . ?
C21 C20 C19 115.6(5) . . ?
C22 C21 C20 122.0(6) . . ?
N3 C18 C13 107.5(4) . . ?
N3 C18 C17 116.2(5) . . ?
C17 C18 C13 109.5(5) . . ?
N1 C1 C2 122.4(5) . . ?
C23 C24 C25 123.3(5) . . ?
C1 C2 C3 119.5(5) . . ?
C5 C4 C3 119.3(5) . . ?
C15 C14 C13 110.0(6) . . ?
C24 C23 C22 118.4(6) . . ?
C24 C23 C26 121.3(6) . . ?
C22 C23 C26 120.2(6) . . ?
C21 C22 C23 120.4(6) . . ?
C16 C17 C18 109.0(6) . . ?
C14 C15 C16 112.4(6) . . ?
C17 C16 C15 112.4(6) . . ?
N4 C29 C30 120.0 . . ?
C28 N4 C29 120.0 . . ?
N4 C28 C27 120.0 . . ?
C26 C27 C28 120.0 . . ?
C27 C26 C23 119.1(4) . . ?
C30 C26 C23 120.9(4) . . ?
C30 C26 C27 120.0 . . ?
C26 C30 C29 120.0 . . ?

loop_
_geom_bond_atom_site_label_1
_geom_bond_atom_site_label_2
_geom_bond_distance
_geom_bond_site_symmetry_2
_geom_bond_publ_flag
Zn2 O1 2.112(3) . ?
Zn2 O1 2.112(3) 4_566 ?
Zn2 O3 2.065(4) . ?
Zn2 O3 2.065(4) 4_566 ?
Zn2 O2 2.168(3) 4_566 ?
Zn2 O2 2.168(3) . ?
Zn1 O1 2.007(4) . ?
Zn1 O2 2.018(4) . ?
Zn1 N1 2.056(5) 6_664 ?
Zn1 N3 2.057(5) . ?
Zn1 N2 2.067(5) . ?
O1 C10 1.315(6) . ?
O2 C25 1.317(6) . ?
N1 C5 1.344(7) . ?
N1 C1 1.326(7) . ?
N3 C19 1.279(7) . ?
N3 C18 1.458(7) . ?
N2 C12 1.287(7) . ?
N2 C13 1.477(7) . ?
C10 C11 1.409(7) . ?
C10 C9 1.427(7) . ?
C25 C20 1.444(8) . ?
C25 C24 1.401(8) . ?
C11 C6 1.381(7) . ?
C6 C3 1.486(7) . ?
C6 C7 1.406(8) . ?
C8 C9 1.426(8) . ?
C8 C7 1.365(8) . ?
C19 C20 1.437(9) . ?
C3 C2 1.394(7) . ?
C3 C4 1.391(8) . ?
C9 C12 1.430(7) . ?
C13 C18 1.537(8) . ?
C13 C14 1.532(8) . ?
C5 C4 1.365(8) . ?
C20 C21 1.401(8) . ?
C21 C22 1.377(10) . ?
C18 C17 1.534(9) . ?
C1 C2 1.385(8) . ?
C24 C23 1.389(8) . ?
C14 C15 1.496(10) . ?
C23 C22 1.398(10) . ?
C23 C26 1.496(8) . ?
C17 C16 1.495(11) . ?
C15 C16 1.535(11) . ?
C29 N4 1.3900 . ?
C29 C30 1.3900 . ?
N4 C28 1.3900 . ?
C28 C27 1.3900 . ?
C27 C26 1.3900 . ?
C26 C30 1.3900 . ?
